data_7213639
loop_
_publ_author_name
'Feng, Xun'
'Chen, Jun-Ling'
'Wang, Li-Ya'
'Xie, Shi-Yu'
'Yang, Song'
'Huo, Su-Zhen'
'Ng, Seik-Weng'

_publ_section_title
;
 A series of homonuclear lanthanide complexes incorporating isonicotinic
 based carboxylate tectonic and oxalate coligand: structures, luminescent
 and magnetic properties
;
_journal_issue 7
_journal_name_full CrystEngComm
_journal_page_first 1334
_journal_paper_doi 10.1039/c3ce41674g
_journal_volume 16
_journal_year 2014
_chemical_formula_sum 'C18 H20 Ho2 N2 O18'
_chemical_formula_weight 882.22
_chemical_name_systematic
; 
 ? 
;
_space_group_IT_number 2
_symmetry_cell_setting triclinic
_symmetry_space_group_name_Hall '-P 1'
_symmetry_space_group_name_H-M 'P -1'
_atom_sites_solution_hydrogens geom
_atom_sites_solution_primary direct
_atom_sites_solution_secondary difmap
_audit_creation_method SHELXL-97
_cell_angle_alpha 106.5520(10)
_cell_angle_beta 102.3340(10)
_cell_angle_gamma 94.4210(10)
_cell_formula_units_Z 1
_cell_length_a 7.4292(9)
_cell_length_b 8.6094(11)
_cell_length_c 10.7126(13)
_cell_measurement_temperature 293(2)
_cell_volume 634.64(14)
_computing_structure_refinement 'SHELXL-97 (Sheldrick, 1997)'
_computing_structure_solution 'SHELXS-97 (Sheldrick, 1990)'
_diffrn_ambient_temperature 293(2)
_diffrn_measured_fraction_theta_full 0.972
_diffrn_measured_fraction_theta_max 0.972
_diffrn_radiation_monochromator graphite
_diffrn_radiation_source 'fine-focus sealed tube'
_diffrn_radiation_type MoK\a
_diffrn_radiation_wavelength 0.71073
_diffrn_reflns_av_R_equivalents 0.0379
_diffrn_reflns_av_sigmaI/netI 0.0592
_diffrn_reflns_limit_h_max 9
_diffrn_reflns_limit_h_min -9
_diffrn_reflns_limit_k_max 10
_diffrn_reflns_limit_k_min -11
_diffrn_reflns_limit_l_max 13
_diffrn_reflns_limit_l_min -13
_diffrn_reflns_number 5416
_diffrn_reflns_theta_full 27.50
_diffrn_reflns_theta_max 27.50
_diffrn_reflns_theta_min 2.50
_exptl_absorpt_coefficient_mu 6.278
_exptl_absorpt_correction_T_max 0.326
_exptl_absorpt_correction_T_min 0.132
_exptl_absorpt_correction_type multi-scan
_exptl_absorpt_process_details sadabs
_exptl_crystal_colour yellow
_exptl_crystal_density_diffrn 2.308
_exptl_crystal_density_method 'not measured'
_exptl_crystal_description block
_exptl_crystal_F_000 420
_exptl_crystal_size_max 0.34
_exptl_crystal_size_mid 0.26
_exptl_crystal_size_min 0.17
_refine_diff_density_max 5.431
_refine_diff_density_min -2.834
_refine_diff_density_rms 0.373
_refine_ls_extinction_method none
_refine_ls_goodness_of_fit_ref 1.055
_refine_ls_hydrogen_treatment constr
_refine_ls_matrix_type full
_refine_ls_number_parameters 182
_refine_ls_number_reflns 2839
_refine_ls_number_restraints 0
_refine_ls_restrained_S_all 1.055
_refine_ls_R_factor_all 0.0685
_refine_ls_R_factor_gt 0.0602
_refine_ls_shift/su_max 0.000
_refine_ls_shift/su_mean 0.000
_refine_ls_structure_factor_coef Fsqd
_refine_ls_weighting_details 'calc w=1/[\s^2^(Fo^2^)+(0.1089P)^2^+6.1217P] where P=(Fo^2^+2Fc^2^)/3'
_refine_ls_weighting_scheme calc
_refine_ls_wR_factor_gt 0.1573
_refine_ls_wR_factor_ref 0.1652
_reflns_number_gt 2482
_reflns_number_total 2839
_reflns_threshold_expression >2sigma(I)
_cod_data_source_file c3ce41674g.txt
_cod_data_source_block ho
_cod_original_sg_symbol_H-M P-1
_cod_database_code 7213639

loop_
_symmetry_equiv_pos_as_xyz
'x, y, z'
'-x, -y, -z'

loop_
_atom_site_label
_atom_site_type_symbol
_atom_site_fract_x
_atom_site_fract_y
_atom_site_fract_z
_atom_site_U_iso_or_equiv
_atom_site_adp_type
_atom_site_occupancy
_atom_site_symmetry_multiplicity
_atom_site_calc_flag
_atom_site_refinement_flags
Ho1 Ho 0.74947(6) 0.25611(5) 0.58503(4) 0.01744(19) Uani 1 1 d .
O1 O 0.4924(11) 0.1871(9) 0.4023(7) 0.0255(16) Uani 1 1 d .
O2 O 0.4140(11) -0.0842(10) 0.3389(8) 0.0262(16) Uani 1 1 d .
O3 O 0.1605(14) 0.3258(11) -0.0049(9) 0.037(2) Uani 1 1 d .
O4 O 0.8220(11) 0.0686(10) 0.4033(7) 0.0273(17) Uani 1 1 d .
O5 O 1.0331(10) -0.0880(9) 0.3392(7) 0.0226(15) Uani 1 1 d .
O6 O 1.0666(10) 0.3575(10) 0.5803(9) 0.0289(17) Uani 1 1 d .
O7 O 1.2352(10) 0.5214(10) 0.5053(9) 0.0259(16) Uani 1 1 d .
O1W O 0.5309(12) 0.4192(10) 0.6623(8) 0.0319(18) Uani 1 1 d .
H11 H 0.4807 0.3697 0.7061 0.048 Uiso 1 1 d R
H12 H 0.4495 0.4415 0.6050 0.048 Uiso 1 1 d R
O2W O 0.8855(11) 0.3988(10) 0.8120(8) 0.0283(17) Uani 1 1 d .
H21 H 0.8599 0.4844 0.8619 0.042 Uiso 1 1 d R
H22 H 0.9701 0.3650 0.8586 0.042 Uiso 1 1 d R
N1 N 0.1772(14) 0.0526(12) -0.0767(10) 0.029(2) Uani 1 1 d .
H1 H 0.1251 0.0522 -0.1587 0.035 Uiso 1 1 calc R
C1 C 0.4182(14) 0.0518(13) 0.3168(11) 0.021(2) Uani 1 1 d .
C2 C 0.3331(15) 0.0509(14) 0.1755(10) 0.023(2) Uani 1 1 d .
C3 C 0.2901(16) 0.1969(14) 0.1554(11) 0.026(2) Uani 1 1 d .
H3 H 0.3147 0.2929 0.2274 0.031 Uiso 1 1 calc R
C4 C 0.2080(17) 0.1979(15) 0.0235(12) 0.031(3) Uani 1 1 d .
C5 C 0.2211(17) -0.0935(14) -0.0599(11) 0.028(2) Uani 1 1 d .
C6 C 0.2977(16) -0.0932(14) 0.0683(12) 0.027(2) Uani 1 1 d .
H6 H 0.3264 -0.1904 0.0839 0.032 Uiso 1 1 calc R
C7 C 0.181(2) -0.2402(15) -0.1785(11) 0.034(3) Uani 1 1 d .
H7A H 0.1907 -0.3359 -0.1500 0.052 Uiso 1 1 calc R
H7B H 0.2687 -0.2330 -0.2313 0.052 Uiso 1 1 calc R
H7C H 0.0570 -0.2473 -0.2315 0.052 Uiso 1 1 calc R
C8 C 0.9573(14) -0.0062(13) 0.4273(10) 0.021(2) Uani 1 1 d .
C9 C 1.0860(14) 0.4648(14) 0.5250(11) 0.022(2) Uani 1 1 d .

loop_
_atom_site_aniso_label
_atom_site_aniso_U_11
_atom_site_aniso_U_22
_atom_site_aniso_U_33
_atom_site_aniso_U_23
_atom_site_aniso_U_13
_atom_site_aniso_U_12
Ho1 0.0138(3) 0.0226(3) 0.0148(3) 0.00606(18) 0.00014(17) 0.00472(17)
O1 0.025(4) 0.028(4) 0.016(4) 0.004(3) -0.004(3) 0.004(3)
O2 0.024(4) 0.030(4) 0.022(4) 0.010(3) -0.001(3) 0.003(3)
O3 0.052(6) 0.029(4) 0.024(4) 0.009(3) -0.007(4) 0.017(4)
O4 0.026(4) 0.040(5) 0.014(4) 0.004(3) 0.001(3) 0.016(3)
O5 0.023(4) 0.031(4) 0.017(3) 0.008(3) 0.009(3) 0.012(3)
O6 0.014(4) 0.037(4) 0.038(5) 0.020(4) 0.000(3) 0.002(3)
O7 0.014(3) 0.030(4) 0.039(5) 0.018(3) 0.005(3) 0.007(3)
O1W 0.030(4) 0.040(5) 0.030(4) 0.012(4) 0.007(4) 0.021(4)
O2W 0.027(4) 0.030(4) 0.020(4) 0.002(3) -0.006(3) 0.011(3)
N1 0.027(5) 0.036(5) 0.021(5) 0.009(4) -0.006(4) 0.011(4)
C1 0.013(4) 0.031(5) 0.020(5) 0.011(4) 0.003(4) 0.002(4)
C2 0.017(5) 0.031(6) 0.016(5) 0.006(4) -0.002(4) 0.004(4)
C3 0.022(5) 0.031(6) 0.017(5) 0.003(4) -0.006(4) 0.004(4)
C4 0.028(6) 0.034(6) 0.026(6) 0.011(5) -0.005(5) 0.003(5)
C5 0.033(6) 0.026(6) 0.022(5) 0.006(4) 0.005(5) 0.003(4)
C6 0.026(5) 0.027(6) 0.026(6) 0.010(4) 0.003(4) 0.004(4)
C7 0.053(8) 0.030(6) 0.016(5) 0.004(4) 0.006(5) 0.000(5)
C8 0.019(5) 0.023(5) 0.020(5) 0.006(4) 0.005(4) 0.003(4)
C9 0.014(5) 0.030(5) 0.021(5) 0.010(4) 0.003(4) 0.006(4)

loop_
_atom_type_symbol
_atom_type_description
_atom_type_scat_dispersion_real
_atom_type_scat_dispersion_imag
_atom_type_scat_source
C C 0.0033 0.0016 'International Tables Vol C Tables 4.2.6.8 and 6.1.1.4'
H H 0.0000 0.0000 'International Tables Vol C Tables 4.2.6.8 and 6.1.1.4'
N N 0.0061 0.0033 'International Tables Vol C Tables 4.2.6.8 and 6.1.1.4'
O O 0.0106 0.0060 'International Tables Vol C Tables 4.2.6.8 and 6.1.1.4'
Ho Ho -0.2175 4.6783 'International Tables Vol C Tables 4.2.6.8 and 6.1.1.4'

loop_
_geom_angle_atom_site_label_1
_geom_angle_atom_site_label_2
_geom_angle_atom_site_label_3
_geom_angle
_geom_angle_site_symmetry_1
_geom_angle_site_symmetry_3
O2 Ho1 O1 84.9(3) 2_656 .
O2 Ho1 O4 100.7(3) 2_656 .
O1 Ho1 O4 71.5(3) . .
O2 Ho1 O2W 86.1(3) 2_656 .
O1 Ho1 O2W 149.2(3) . .
O4 Ho1 O2W 139.2(3) . .
O2 Ho1 O1W 78.9(3) 2_656 .
O1 Ho1 O1W 75.6(3) . .
O4 Ho1 O1W 146.9(3) . .
O2W Ho1 O1W 73.8(3) . .
O2 Ho1 O7 150.0(3) 2_656 2_766
O1 Ho1 O7 75.5(3) . 2_766
O4 Ho1 O7 94.5(3) . 2_766
O2W Ho1 O7 99.1(3) . 2_766
O1W Ho1 O7 74.4(3) . 2_766
O2 Ho1 O5 74.2(3) 2_656 2_756
O1 Ho1 O5 130.1(3) . 2_756
O4 Ho1 O5 68.9(3) . 2_756
O2W Ho1 O5 74.7(3) . 2_756
O1W Ho1 O5 139.5(3) . 2_756
O7 Ho1 O5 135.8(3) 2_766 2_756
O2 Ho1 O6 143.3(3) 2_656 .
O1 Ho1 O6 124.5(3) . .
O4 Ho1 O6 73.2(3) . .
O2W Ho1 O6 77.6(3) . .
O1W Ho1 O6 125.9(3) . .
O7 Ho1 O6 66.0(3) 2_766 .
O5 Ho1 O6 69.9(3) 2_756 .
C1 O1 Ho1 131.5(7) . .
C1 O2 Ho1 143.2(7) . 2_656
C8 O4 Ho1 118.1(7) . .
C8 O5 Ho1 115.4(7) . 2_756
C9 O6 Ho1 118.4(7) . .
C9 O7 Ho1 121.7(7) . 2_766
Ho1 O1W H11 105.3 . .
Ho1 O1W H12 117.9 . .
H11 O1W H12 110.5 . .
Ho1 O2W H21 129.8 . .
Ho1 O2W H22 122.1 . .
H21 O2W H22 108.1 . .
C4 N1 C5 125.2(10) . .
C4 N1 H1 117.4 . .
C5 N1 H1 117.4 . .
O1 C1 O2 125.0(10) . .
O1 C1 C2 117.7(10) . .
O2 C1 C2 117.3(9) . .
C3 C2 C6 120.9(10) . .
C3 C2 C1 118.3(10) . .
C6 C2 C1 120.8(10) . .
C2 C3 C4 119.0(10) . .
C2 C3 H3 120.5 . .
C4 C3 H3 120.5 . .
O3 C4 N1 119.3(11) . .
O3 C4 C3 123.7(11) . .
N1 C4 C3 117.0(11) . .
C6 C5 N1 117.2(10) . .
C6 C5 C7 124.0(11) . .
N1 C5 C7 118.8(10) . .
C5 C6 C2 120.7(11) . .
C5 C6 H6 119.7 . .
C2 C6 H6 119.7 . .
C5 C7 H7A 109.5 . .
C5 C7 H7B 109.5 . .
H7A C7 H7B 109.5 . .
C5 C7 H7C 109.5 . .
H7A C7 H7C 109.5 . .
H7B C7 H7C 109.5 . .
O4 C8 O5 124.8(10) . .
O4 C8 C8 118.2(11) . 2_756
O5 C8 C8 117.0(12) . 2_756
O6 C9 O7 126.6(10) . .
O6 C9 C9 117.6(11) . 2_766
O7 C9 C9 115.8(12) . 2_766

loop_
_geom_bond_atom_site_label_1
_geom_bond_atom_site_label_2
_geom_bond_distance
_geom_bond_site_symmetry_2
Ho1 O2 2.272(8) 2_656
Ho1 O1 2.323(7) .
Ho1 O4 2.341(7) .
Ho1 O2W 2.345(7) .
Ho1 O1W 2.358(8) .
Ho1 O7 2.385(8) 2_766
Ho1 O5 2.415(7) 2_756
Ho1 O6 2.465(8) .
O1 C1 1.256(13) .
O2 C1 1.258(14) .
O2 Ho1 2.272(8) 2_656
O3 C4 1.278(15) .
O4 C8 1.255(14) .
O5 C8 1.270(12) .
O5 Ho1 2.415(7) 2_756
O6 C9 1.246(14) .
O7 C9 1.260(13) .
O7 Ho1 2.385(8) 2_766
O1W H11 0.8400 .
O1W H12 0.8400 .
O2W H21 0.8400 .
O2W H22 0.8401 .
N1 C4 1.362(16) .
N1 C5 1.374(15) .
N1 H1 0.8800 .
C1 C2 1.508(14) .
C2 C3 1.384(16) .
C2 C6 1.392(15) .
C3 C4 1.418(16) .
C3 H3 0.9300 .
C5 C6 1.369(16) .
C5 C7 1.471(15) .
C6 H6 0.9300 .
C7 H7A 0.9600 .
C7 H7B 0.9600 .
C7 H7C 0.9600 .
C8 C8 1.52(2) 2_756
C9 C9 1.52(2) 2_766

loop_
_geom_hbond_atom_site_label_D
_geom_hbond_atom_site_label_H
_geom_hbond_atom_site_label_A
_geom_hbond_distance_DH
_geom_hbond_distance_HA
_geom_hbond_distance_DA
_geom_hbond_angle_DHA
_geom_hbond_site_symmetry_A
O1W H12 O7 0.84 2.00 2.826(11) 166.8 1_455
O2W H21 O3 0.84 1.94 2.765(12) 168.4 2_666
O2W H22 O3 0.84 1.93 2.758(12) 168.2 1_656

loop_
_geom_torsion_atom_site_label_1
_geom_torsion_atom_site_label_2
_geom_torsion_atom_site_label_3
_geom_torsion_atom_site_label_4
_geom_torsion
_geom_torsion_site_symmetry_1
_geom_torsion_site_symmetry_4
O2 Ho1 O1 C1 -60.5(9) 2_656 .
O4 Ho1 O1 C1 42.6(9) . .
O2W Ho1 O1 C1 -134.1(9) . .
O1W Ho1 O1 C1 -140.2(10) . .
O7 Ho1 O1 C1 142.5(10) 2_766 .
O5 Ho1 O1 C1 3.9(11) 2_756 .
O6 Ho1 O1 C1 95.8(9) . .
O2 Ho1 O4 C8 -80.8(8) 2_656 .
O1 Ho1 O4 C8 -161.7(9) . .
O2W Ho1 O4 C8 15.7(10) . .
O1W Ho1 O4 C8 -166.8(7) . .
O7 Ho1 O4 C8 125.2(8) 2_766 .
O5 Ho1 O4 C8 -12.6(8) 2_756 .
O6 Ho1 O4 C8 61.9(8) . .
O2 Ho1 O6 C9 -177.3(7) 2_656 .
O1 Ho1 O6 C9 44.9(9) . .
O4 Ho1 O6 C9 97.3(9) . .
O2W Ho1 O6 C9 -111.5(9) . .
O1W Ho1 O6 C9 -52.3(9) . .
O7 Ho1 O6 C9 -5.6(8) 2_766 .
O5 Ho1 O6 C9 170.4(9) 2_756 .
Ho1 O1 C1 O2 32.0(16) . .
Ho1 O1 C1 C2 -145.9(8) . .
Ho1 O2 C1 O1 86.2(15) 2_656 .
Ho1 O2 C1 C2 -96.0(13) 2_656 .
O1 C1 C2 C3 -19.1(15) . .
O2 C1 C2 C3 162.9(10) . .
O1 C1 C2 C6 161.2(10) . .
O2 C1 C2 C6 -16.8(15) . .
C6 C2 C3 C4 0.4(17) . .
C1 C2 C3 C4 -179.3(10) . .
C5 N1 C4 O3 -179.9(12) . .
C5 N1 C4 C3 -0.7(18) . .
C2 C3 C4 O3 178.8(12) . .
C2 C3 C4 N1 -0.3(17) . .
C4 N1 C5 C6 1.7(18) . .
C4 N1 C5 C7 -179.4(12) . .
N1 C5 C6 C2 -1.6(17) . .
C7 C5 C6 C2 179.5(11) . .
C3 C2 C6 C5 0.6(18) . .
C1 C2 C6 C5 -179.7(10) . .
Ho1 O4 C8 O5 -166.7(8) . .
Ho1 O4 C8 C8 10.8(15) . 2_756
Ho1 O5 C8 O4 -169.0(9) 2_756 .
Ho1 O5 C8 C8 13.4(14) 2_756 2_756
Ho1 O6 C9 O7 -174.6(9) . .
Ho1 O6 C9 C9 5.0(16) . 2_766
Ho1 O7 C9 O6 -174.5(9) 2_766 .
Ho1 O7 C9 C9 5.9(16) 2_766 2_766
